data_4087094
loop_
_publ_author_name
'Man\&sen, Manfred'
'Lauterbach, Nicolai'
'Woriescheck, Tim'
'Schmidtmann, Marc'
'Beckhaus, R\"udiger'

_publ_section_title
;
 Reactions of Secondary Amines with Bis(\h5:\h1-pentafulvene)titanium
 Complexes: Formation of Titanium Amides and Titanaaziridines
;
_journal_issue 4
_journal_name_full Organometallics
_journal_page_first 867
_journal_paper_doi 10.1021/acs.organomet.6b00915
_journal_volume 36
_journal_year 2017
_chemical_formula_structural Ti(C20H18)(C20H19)(C9H12N)
_chemical_formula_sum 'C49 H49 N Ti'
_chemical_formula_weight 699.79
_space_group_crystal_system monoclinic
_space_group_IT_number 14
_space_group_name_Hall '-P 2ybc'
_space_group_name_H-M_alt 'P 1 21/c 1'
_symmetry_space_group_name_Hall '-P 2ybc'
_symmetry_space_group_name_H-M 'P 1 21/c 1'
_atom_sites_solution_hydrogens difmap
_atom_sites_solution_primary direct
_atom_sites_solution_secondary difmap
_audit_creation_method SHELXL-2014/7
_cell_angle_alpha 90
_cell_angle_beta 90.3000(10)
_cell_angle_gamma 90
_cell_formula_units_Z 4
_cell_length_a 13.3420(4)
_cell_length_b 17.3146(5)
_cell_length_c 16.3202(5)
_cell_measurement_reflns_used 9608
_cell_measurement_temperature 120(2)
_cell_measurement_theta_max 36.33
_cell_measurement_theta_min 2.50
_cell_volume 3770.10(19)
_computing_cell_refinement 'Bruker SAINT V7.60A'
_computing_data_collection 'Bruker APEX2'
_computing_data_reduction 'Bruker SAINT V7.60A'
_computing_structure_refinement 'SHELXL-2014/7 (Sheldrick, 2014)'
_computing_structure_solution 'SHELXS-2013/1 (Sheldrick, 2013)'
_diffrn_ambient_temperature 120(2)
_diffrn_measured_fraction_theta_full 1.000
_diffrn_measured_fraction_theta_max 0.998
_diffrn_measurement_device_type 'Bruker APEX-II CCD'
_diffrn_measurement_method '\f and \w scans'
_diffrn_radiation_type MoK\a
_diffrn_radiation_wavelength 0.71073
_diffrn_reflns_av_R_equivalents 0.0372
_diffrn_reflns_av_unetI/netI 0.0243
_diffrn_reflns_Laue_measured_fraction_full 1.000
_diffrn_reflns_Laue_measured_fraction_max 0.998
_diffrn_reflns_limit_h_max 22
_diffrn_reflns_limit_h_min -18
_diffrn_reflns_limit_k_max 28
_diffrn_reflns_limit_k_min -28
_diffrn_reflns_limit_l_max 26
_diffrn_reflns_limit_l_min -27
_diffrn_reflns_number 155302
_diffrn_reflns_point_group_measured_fraction_full 1.000
_diffrn_reflns_point_group_measured_fraction_max 0.998
_diffrn_reflns_theta_full 25.242
_diffrn_reflns_theta_max 36.318
_diffrn_reflns_theta_min 2.292
_diffrn_source 'sealed tube'
_exptl_absorpt_coefficient_mu 0.262
_exptl_absorpt_correction_T_max 1.0000
_exptl_absorpt_correction_T_min 0.9248
_exptl_absorpt_correction_type multi-scan
_exptl_absorpt_process_details 'SADABS-2008/1 (Sheldrick)'
_exptl_crystal_colour 'dark red'
_exptl_crystal_density_diffrn 1.233
_exptl_crystal_description octahedron
_exptl_crystal_F_000 1488
_exptl_crystal_size_max 0.220
_exptl_crystal_size_mid 0.220
_exptl_crystal_size_min 0.220
_refine_diff_density_max 0.694
_refine_diff_density_min -0.349
_refine_diff_density_rms 0.067
_refine_ls_extinction_method none
_refine_ls_goodness_of_fit_ref 1.053
_refine_ls_hydrogen_treatment constr
_refine_ls_matrix_type full
_refine_ls_number_parameters 466
_refine_ls_number_reflns 18262
_refine_ls_number_restraints 0
_refine_ls_restrained_S_all 1.053
_refine_ls_R_factor_all 0.0611
_refine_ls_R_factor_gt 0.0415
_refine_ls_shift/su_max 0.002
_refine_ls_shift/su_mean 0.000
_refine_ls_structure_factor_coef Fsqd
_refine_ls_weighting_details 'w=1/[\s^2^(Fo^2^)+(0.0650P)^2^+0.9000P] where P=(Fo^2^+2Fc^2^)/3'
_refine_ls_weighting_scheme calc
_refine_ls_wR_factor_gt 0.1111
_refine_ls_wR_factor_ref 0.1244
_reflns_Friedel_coverage 0.000
_reflns_number_gt 14101
_reflns_number_total 18262
_reflns_threshold_expression 'I > 2\s(I)'
_cod_data_source_file om6b00915_si_002.cif
_cod_data_source_block 2d
_cod_database_code 4087094
_shelx_shelxl_version_number 2014/7
_shelx_space_group_comment
;
The symmetry employed for this shelxl refinement is uniquely defined
by the following loop, which should always be used as a source of
symmetry information in preference to the above space-group names.
They are only intended as comments.
;
_shelx_estimated_absorpt_t_min 0.945
_shelx_estimated_absorpt_t_max 0.945

loop_
_space_group_symop_operation_xyz
'x, y, z'
'-x, y+1/2, -z+1/2'
'-x, -y, -z'
'x, -y-1/2, z-1/2'

loop_
_atom_site_label
_atom_site_type_symbol
_atom_site_fract_x
_atom_site_fract_y
_atom_site_fract_z
_atom_site_U_iso_or_equiv
_atom_site_adp_type
_atom_site_occupancy
_atom_site_site_symmetry_order
_atom_site_calc_flag
_atom_site_refinement_flags_posn
_atom_site_refinement_flags_adp
Ti1 Ti 0.78877(2) 0.37116(2) 0.12031(2) 0.01498(4) Uani 1 1 d . .
N1 N 0.65627(6) 0.42376(5) 0.12274(5) 0.01925(13) Uani 1 1 d . .
C1 C 0.90442(6) 0.44967(5) 0.19777(5) 0.01830(14) Uani 1 1 d . .
C2 C 0.85128(7) 0.49992(5) 0.14443(6) 0.02005(15) Uani 1 1 d . .
H2 H 0.8073 0.5402 0.1608 0.024 Uiso 1 1 calc R U
C3 C 0.87485(7) 0.47989(6) 0.06284(6) 0.02260(17) Uani 1 1 d . .
H3 H 0.8487 0.5038 0.0149 0.027 Uiso 1 1 calc R U
C4 C 0.94403(7) 0.41819(6) 0.06500(6) 0.02305(17) Uani 1 1 d . .
H4 H 0.9728 0.3933 0.0189 0.028 Uiso 1 1 calc R U
C5 C 0.96275(7) 0.40018(6) 0.14771(6) 0.02096(16) Uani 1 1 d . .
H5 H 1.0072 0.3612 0.1669 0.025 Uiso 1 1 calc R U
C6 C 0.91637(6) 0.45506(5) 0.28987(5) 0.01852(14) Uani 1 1 d . .
H6 H 0.9144 0.4009 0.3111 0.022 Uiso 1 1 calc R U
C7 C 1.01934(7) 0.48761(5) 0.31345(5) 0.01902(15) Uani 1 1 d . .
C8 C 1.09002(7) 0.51142(6) 0.25648(6) 0.02376(17) Uani 1 1 d . .
H8 H 1.0730 0.5117 0.1999 0.029 Uiso 1 1 calc R U
C9 C 1.18563(7) 0.53491(6) 0.28103(6) 0.02534(18) Uani 1 1 d . .
H9 H 1.2321 0.5517 0.2409 0.030 Uiso 1 1 calc R U
C10 C 1.21413(7) 0.53417(6) 0.36295(6) 0.02230(16) Uani 1 1 d . .
C11 C 1.14272(8) 0.51194(6) 0.42052(6) 0.02477(18) Uani 1 1 d . .
H11 H 1.1598 0.5120 0.4771 0.030 Uiso 1 1 calc R U
C12 C 1.04704(7) 0.48965(6) 0.39619(6) 0.02299(17) Uani 1 1 d . .
H12 H 0.9994 0.4755 0.4366 0.028 Uiso 1 1 calc R U
C13 C 1.31927(8) 0.55505(7) 0.38803(7) 0.0291(2) Uani 1 1 d . .
H13A H 1.3616 0.5088 0.3865 0.044 Uiso 1 1 calc R U
H13B H 1.3189 0.5762 0.4437 0.044 Uiso 1 1 calc R U
H13C H 1.3459 0.5938 0.3502 0.044 Uiso 1 1 calc R U
C14 C 0.82966(7) 0.49763(6) 0.32987(5) 0.01989(15) Uani 1 1 d . .
C15 C 0.74300(7) 0.45718(6) 0.35009(6) 0.02494(18) Uani 1 1 d . .
H15 H 0.7391 0.4034 0.3390 0.030 Uiso 1 1 calc R U
C16 C 0.66203(8) 0.49446(7) 0.38634(7) 0.0282(2) Uani 1 1 d . .
H16 H 0.6036 0.4657 0.3994 0.034 Uiso 1 1 calc R U
C17 C 0.66508(8) 0.57287(7) 0.40375(7) 0.0280(2) Uani 1 1 d . .
C18 C 0.75127(9) 0.61342(7) 0.38208(8) 0.0318(2) Uani 1 1 d . .
H18 H 0.7546 0.6674 0.3920 0.038 Uiso 1 1 calc R U
C19 C 0.83247(8) 0.57641(6) 0.34622(7) 0.02739(19) Uani 1 1 d . .
H19 H 0.8906 0.6053 0.3327 0.033 Uiso 1 1 calc R U
C20 C 0.57922(10) 0.61299(9) 0.44605(9) 0.0408(3) Uani 1 1 d . .
H20A H 0.5450 0.5763 0.4821 0.061 Uiso 1 1 calc R U
H20B H 0.5318 0.6325 0.4049 0.061 Uiso 1 1 calc R U
H20C H 0.6051 0.6562 0.4786 0.061 Uiso 1 1 calc R U
C21 C 0.77834(7) 0.25269(5) 0.07670(6) 0.01918(15) Uani 1 1 d . .
C22 C 0.69169(7) 0.26124(5) 0.12828(6) 0.02080(15) Uani 1 1 d . .
H22 H 0.6240 0.2618 0.1100 0.025 Uiso 1 1 calc R U
C23 C 0.72396(8) 0.26866(6) 0.21033(6) 0.02529(18) Uani 1 1 d . .
H23 H 0.6819 0.2759 0.2565 0.030 Uiso 1 1 calc R U
C24 C 0.82918(9) 0.26346(6) 0.21216(6) 0.02690(19) Uani 1 1 d . .
H24 H 0.8704 0.2677 0.2596 0.032 Uiso 1 1 calc R U
C25 C 0.86293(8) 0.25088(6) 0.13192(6) 0.02375(17) Uani 1 1 d . .
H25 H 0.9306 0.2425 0.1165 0.028 Uiso 1 1 calc R U
C26 C 0.78475(6) 0.29006(5) -0.00254(5) 0.01765(14) Uani 1 1 d . .
C27 C 0.87775(7) 0.27890(5) -0.05199(6) 0.01949(15) Uani 1 1 d . .
C28 C 0.93761(8) 0.21294(6) -0.04294(7) 0.02724(19) Uani 1 1 d . .
H28 H 0.9182 0.1737 -0.0055 0.033 Uiso 1 1 calc R U
C29 C 1.02543(8) 0.20395(7) -0.08809(9) 0.0331(2) Uani 1 1 d . .
H29 H 1.0655 0.1593 -0.0795 0.040 Uiso 1 1 calc R U
C30 C 1.05581(8) 0.25851(7) -0.14517(7) 0.0314(2) Uani 1 1 d . .
C31 C 0.99555(7) 0.32328(7) -0.15575(6) 0.0271(2) Uani 1 1 d . .
H31 H 1.0143 0.3616 -0.1945 0.032 Uiso 1 1 calc R U
C32 C 0.90831(7) 0.33304(6) -0.11070(6) 0.02164(16) Uani 1 1 d . .
H32 H 0.8683 0.3776 -0.1199 0.026 Uiso 1 1 calc R U
C33 C 1.15083(10) 0.24797(11) -0.19343(11) 0.0497(4) Uani 1 1 d . .
H33A H 1.1958 0.2917 -0.1832 0.074 Uiso 1 1 calc R U
H33B H 1.1346 0.2454 -0.2520 0.074 Uiso 1 1 calc R U
H33C H 1.1838 0.2000 -0.1765 0.074 Uiso 1 1 calc R U
C34 C 0.69156(6) 0.29664(5) -0.05384(5) 0.01753(14) Uani 1 1 d . .
C35 C 0.66555(7) 0.36473(6) -0.09505(6) 0.02084(15) Uani 1 1 d . .
H35 H 0.7048 0.4099 -0.0871 0.025 Uiso 1 1 calc R U
C36 C 0.58293(7) 0.36721(6) -0.14763(6) 0.02464(18) Uani 1 1 d . .
H36 H 0.5673 0.4141 -0.1752 0.030 Uiso 1 1 calc R U
C37 C 0.52282(7) 0.30260(7) -0.16071(6) 0.02522(18) Uani 1 1 d . .
C38 C 0.54683(7) 0.23534(6) -0.11792(6) 0.02458(18) Uani 1 1 d . .
H38 H 0.5057 0.1909 -0.1243 0.029 Uiso 1 1 calc R U
C39 C 0.63002(7) 0.23198(6) -0.06601(6) 0.02092(16) Uani 1 1 d . .
H39 H 0.6453 0.1851 -0.0384 0.025 Uiso 1 1 calc R U
C40 C 0.43546(9) 0.30519(10) -0.21944(8) 0.0398(3) Uani 1 1 d . .
H40A H 0.4472 0.2691 -0.2646 0.060 Uiso 1 1 calc R U
H40B H 0.4282 0.3576 -0.2412 0.060 Uiso 1 1 calc R U
H40C H 0.3741 0.2905 -0.1907 0.060 Uiso 1 1 calc R U
C41 C 0.57136(7) 0.40958(7) 0.17735(6) 0.02398(17) Uani 1 1 d . .
H41A H 0.5620 0.4560 0.2120 0.029 Uiso 1 1 calc R U
H41B H 0.5893 0.3663 0.2143 0.029 Uiso 1 1 calc R U
C42 C 0.47136(7) 0.39063(6) 0.13656(6) 0.02117(16) Uani 1 1 d . .
C43 C 0.38210(7) 0.40387(6) 0.17868(6) 0.02577(18) Uani 1 1 d . .
H43 H 0.3841 0.4285 0.2307 0.031 Uiso 1 1 calc R U
C44 C 0.29024(8) 0.38144(7) 0.14562(7) 0.0281(2) Uani 1 1 d . .
H44 H 0.2305 0.3912 0.1752 0.034 Uiso 1 1 calc R U
C45 C 0.28471(7) 0.34486(6) 0.06970(7) 0.02488(18) Uani 1 1 d . .
C46 C 0.37360(7) 0.33309(6) 0.02713(7) 0.02489(18) Uani 1 1 d . .
H46 H 0.3715 0.3090 -0.0252 0.030 Uiso 1 1 calc R U
C47 C 0.46556(7) 0.35592(6) 0.05984(6) 0.02395(17) Uani 1 1 d . .
H47 H 0.5251 0.3477 0.0294 0.029 Uiso 1 1 calc R U
C48 C 0.18632(8) 0.31898(8) 0.03306(9) 0.0355(2) Uani 1 1 d . .
H48A H 0.1599 0.3596 -0.0028 0.053 Uiso 1 1 calc R U
H48B H 0.1384 0.3088 0.0770 0.053 Uiso 1 1 calc R U
H48C H 0.1967 0.2717 0.0012 0.053 Uiso 1 1 calc R U
C49 C 0.63565(8) 0.49596(6) 0.07889(7) 0.02577(18) Uani 1 1 d . .
H49A H 0.6883 0.5051 0.0384 0.039 Uiso 1 1 calc R U
H49B H 0.6342 0.5389 0.1180 0.039 Uiso 1 1 calc R U
H49C H 0.5706 0.4922 0.0509 0.039 Uiso 1 1 calc R U

loop_
_atom_site_aniso_label
_atom_site_aniso_U_11
_atom_site_aniso_U_22
_atom_site_aniso_U_33
_atom_site_aniso_U_23
_atom_site_aniso_U_13
_atom_site_aniso_U_12
Ti1 0.01404(6) 0.01765(7) 0.01325(6) 0.00099(5) -0.00044(4) -0.00135(5)
N1 0.0156(3) 0.0226(3) 0.0196(3) -0.0008(3) 0.0007(2) -0.0005(2)
C1 0.0163(3) 0.0234(4) 0.0152(3) -0.0024(3) -0.0007(3) -0.0026(3)
C2 0.0203(4) 0.0207(4) 0.0192(3) 0.0006(3) -0.0020(3) -0.0047(3)
C3 0.0241(4) 0.0271(4) 0.0166(3) 0.0027(3) -0.0014(3) -0.0096(3)
C4 0.0185(4) 0.0336(5) 0.0170(3) -0.0042(3) 0.0020(3) -0.0080(3)
C5 0.0153(3) 0.0294(4) 0.0182(3) -0.0051(3) -0.0006(3) -0.0014(3)
C6 0.0182(3) 0.0227(4) 0.0146(3) -0.0020(3) -0.0002(3) -0.0027(3)
C7 0.0181(3) 0.0233(4) 0.0156(3) -0.0022(3) -0.0010(3) -0.0021(3)
C8 0.0215(4) 0.0324(5) 0.0173(4) 0.0008(3) -0.0015(3) -0.0065(3)
C9 0.0217(4) 0.0324(5) 0.0219(4) 0.0004(3) -0.0013(3) -0.0066(3)
C10 0.0202(4) 0.0231(4) 0.0236(4) -0.0034(3) -0.0042(3) -0.0020(3)
C11 0.0249(4) 0.0310(5) 0.0184(4) -0.0044(3) -0.0038(3) -0.0033(3)
C12 0.0223(4) 0.0310(5) 0.0157(3) -0.0044(3) -0.0003(3) -0.0038(3)
C13 0.0226(4) 0.0326(5) 0.0320(5) -0.0041(4) -0.0072(4) -0.0042(4)
C14 0.0188(3) 0.0252(4) 0.0157(3) -0.0021(3) 0.0013(3) -0.0026(3)
C15 0.0219(4) 0.0296(5) 0.0234(4) -0.0054(3) 0.0037(3) -0.0060(3)
C16 0.0198(4) 0.0382(5) 0.0267(4) -0.0056(4) 0.0041(3) -0.0058(4)
C17 0.0212(4) 0.0377(5) 0.0253(4) -0.0054(4) 0.0028(3) 0.0016(4)
C18 0.0293(5) 0.0278(5) 0.0383(6) -0.0066(4) 0.0089(4) 0.0001(4)
C19 0.0243(4) 0.0260(4) 0.0320(5) -0.0041(4) 0.0076(4) -0.0035(3)
C20 0.0281(5) 0.0496(7) 0.0448(7) -0.0102(6) 0.0102(5) 0.0053(5)
C21 0.0209(4) 0.0162(3) 0.0204(4) 0.0014(3) 0.0002(3) -0.0005(3)
C22 0.0229(4) 0.0205(4) 0.0190(4) 0.0026(3) 0.0019(3) -0.0047(3)
C23 0.0311(5) 0.0260(4) 0.0188(4) 0.0061(3) 0.0020(3) -0.0048(4)
C24 0.0323(5) 0.0263(4) 0.0220(4) 0.0086(3) -0.0054(4) -0.0008(4)
C25 0.0244(4) 0.0211(4) 0.0257(4) 0.0049(3) -0.0036(3) 0.0031(3)
C26 0.0165(3) 0.0187(3) 0.0178(3) -0.0005(3) 0.0016(3) 0.0000(3)
C27 0.0166(3) 0.0217(4) 0.0202(4) -0.0057(3) 0.0015(3) -0.0009(3)
C28 0.0217(4) 0.0216(4) 0.0385(5) -0.0072(4) 0.0044(4) 0.0007(3)
C29 0.0218(4) 0.0286(5) 0.0489(7) -0.0138(5) 0.0046(4) 0.0028(4)
C30 0.0186(4) 0.0406(6) 0.0349(5) -0.0166(5) 0.0055(4) -0.0030(4)
C31 0.0199(4) 0.0401(6) 0.0213(4) -0.0079(4) 0.0041(3) -0.0057(4)
C32 0.0184(3) 0.0297(4) 0.0169(3) -0.0040(3) 0.0020(3) -0.0020(3)
C33 0.0261(5) 0.0647(10) 0.0583(9) -0.0192(7) 0.0180(6) 0.0011(6)
C34 0.0163(3) 0.0202(4) 0.0161(3) -0.0018(3) 0.0025(3) -0.0008(3)
C35 0.0183(3) 0.0228(4) 0.0214(4) 0.0006(3) 0.0016(3) 0.0004(3)
C36 0.0207(4) 0.0307(5) 0.0225(4) 0.0018(3) 0.0007(3) 0.0051(3)
C37 0.0171(4) 0.0380(5) 0.0205(4) -0.0041(4) 0.0007(3) 0.0020(3)
C38 0.0200(4) 0.0316(5) 0.0222(4) -0.0058(3) 0.0023(3) -0.0052(3)
C39 0.0211(4) 0.0232(4) 0.0186(4) -0.0019(3) 0.0018(3) -0.0034(3)
C40 0.0254(5) 0.0594(8) 0.0345(6) -0.0040(6) -0.0100(4) 0.0019(5)
C41 0.0176(4) 0.0349(5) 0.0194(4) -0.0042(3) 0.0023(3) -0.0005(3)
C42 0.0160(3) 0.0257(4) 0.0219(4) -0.0017(3) 0.0035(3) 0.0006(3)
C43 0.0197(4) 0.0315(5) 0.0262(4) -0.0041(4) 0.0072(3) 0.0005(3)
C44 0.0176(4) 0.0329(5) 0.0338(5) -0.0007(4) 0.0080(3) 0.0015(3)
C45 0.0161(3) 0.0251(4) 0.0335(5) 0.0020(4) 0.0005(3) 0.0009(3)
C46 0.0179(4) 0.0300(5) 0.0268(4) -0.0038(4) -0.0008(3) 0.0025(3)
C47 0.0159(3) 0.0328(5) 0.0231(4) -0.0045(3) 0.0023(3) 0.0016(3)
C48 0.0185(4) 0.0389(6) 0.0491(7) 0.0009(5) -0.0048(4) -0.0012(4)
C49 0.0215(4) 0.0243(4) 0.0315(5) 0.0009(4) -0.0022(3) 0.0031(3)

loop_
_atom_type_symbol
_atom_type_description
_atom_type_scat_dispersion_real
_atom_type_scat_dispersion_imag
_atom_type_scat_source
C C 0.0033 0.0016 'International Tables Vol C Tables 4.2.6.8 and 6.1.1.4'
H H 0.0000 0.0000 'International Tables Vol C Tables 4.2.6.8 and 6.1.1.4'
N N 0.0061 0.0033 'International Tables Vol C Tables 4.2.6.8 and 6.1.1.4'
Ti Ti 0.2776 0.4457 'International Tables Vol C Tables 4.2.6.8 and 6.1.1.4'

loop_
_geom_angle_atom_site_label_1
_geom_angle_atom_site_label_2
_geom_angle_atom_site_label_3
_geom_angle
N1 Ti1 C21 112.52(3)
N1 Ti1 C22 82.95(3)
C21 Ti1 C22 37.38(3)
N1 Ti1 C25 142.23(4)
C21 Ti1 C25 37.29(4)
C22 Ti1 C25 59.50(4)
N1 Ti1 C3 94.35(4)
C21 Ti1 C3 129.94(3)
C22 Ti1 C3 160.03(3)
C25 Ti1 C3 122.22(4)
N1 Ti1 C4 128.28(4)
C21 Ti1 C4 104.48(3)
C22 Ti1 C4 141.76(4)
C25 Ti1 C4 88.09(4)
C3 Ti1 C4 34.18(4)
N1 Ti1 C1 107.34(3)
C21 Ti1 C1 138.01(3)
C22 Ti1 C1 142.59(3)
C25 Ti1 C1 101.10(3)
C3 Ti1 C1 57.03(3)
C4 Ti1 C1 57.02(3)
N1 Ti1 C2 83.11(3)
C21 Ti1 C2 161.16(3)
C22 Ti1 C2 161.34(3)
C25 Ti1 C2 132.18(4)
C3 Ti1 C2 34.16(3)
C4 Ti1 C2 56.68(3)
C1 Ti1 C2 34.21(3)
N1 Ti1 C5 138.99(3)
C21 Ti1 C5 108.46(3)
C22 Ti1 C5 134.51(4)
C25 Ti1 C5 76.22(4)
C3 Ti1 C5 56.44(3)
C4 Ti1 C5 33.93(3)
C1 Ti1 C5 34.22(3)
C2 Ti1 C5 56.37(3)
N1 Ti1 C26 105.27(3)
C21 Ti1 C26 35.91(3)
C22 Ti1 C26 64.08(3)
C25 Ti1 C26 63.78(3)
C3 Ti1 C26 97.95(3)
C4 Ti1 C26 84.38(3)
C1 Ti1 C26 139.86(3)
C2 Ti1 C26 132.06(3)
C5 Ti1 C26 106.73(3)
N1 Ti1 C24 121.93(4)
C21 Ti1 C24 59.75(4)
C22 Ti1 C24 57.28(4)
C25 Ti1 C24 34.13(4)
C3 Ti1 C24 137.06(4)
C4 Ti1 C24 107.45(4)
C1 Ti1 C24 88.29(3)
C2 Ti1 C24 121.92(4)
C5 Ti1 C24 80.61(4)
C26 Ti1 C24 93.92(3)
N1 Ti1 C23 90.19(4)
C21 Ti1 C23 59.59(3)
C22 Ti1 C23 34.19(3)
C25 Ti1 C23 56.90(4)
C3 Ti1 C23 165.66(3)
C4 Ti1 C23 140.64(4)
C1 Ti1 C23 108.62(3)
C2 Ti1 C23 133.69(3)
C5 Ti1 C23 112.31(4)
C26 Ti1 C23 93.95(3)
C24 Ti1 C23 33.27(4)
C49 N1 C41 107.22(8)
C49 N1 Ti1 123.04(6)
C41 N1 Ti1 128.69(7)
C2 C1 C5 106.91(8)
C2 C1 C6 128.43(8)
C5 C1 C6 123.62(8)
C2 C1 Ti1 72.98(5)
C5 C1 Ti1 73.08(5)
C6 C1 Ti1 128.29(6)
C3 C2 C1 108.36(8)
C3 C2 Ti1 72.42(5)
C1 C2 Ti1 72.81(5)
C3 C2 H2 125.8
C1 C2 H2 125.8
Ti1 C2 H2 120.7
C4 C3 C2 108.11(8)
C4 C3 Ti1 73.19(5)
C2 C3 Ti1 73.42(5)
C4 C3 H3 125.9
C2 C3 H3 125.9
Ti1 C3 H3 119.3
C5 C4 C3 107.73(8)
C5 C4 Ti1 73.37(5)
C3 C4 Ti1 72.63(5)
C5 C4 H4 126.1
C3 C4 H4 126.1
Ti1 C4 H4 119.7
C4 C5 C1 108.88(9)
C4 C5 Ti1 72.71(5)
C1 C5 Ti1 72.70(5)
C4 C5 H5 125.6
C1 C5 H5 125.6
Ti1 C5 H5 120.7
C1 C6 C14 112.30(7)
C1 C6 C7 111.22(7)
C14 C6 C7 113.38(7)
C1 C6 H6 106.5
C14 C6 H6 106.5
C7 C6 H6 106.5
C8 C7 C12 117.48(8)
C8 C7 C6 123.47(8)
C12 C7 C6 118.94(8)
C7 C8 C9 121.10(9)
C7 C8 H8 119.5
C9 C8 H8 119.5
C10 C9 C8 121.28(9)
C10 C9 H9 119.4
C8 C9 H9 119.4
C9 C10 C11 117.80(9)
C9 C10 C13 120.70(9)
C11 C10 C13 121.48(9)
C12 C11 C10 120.89(9)
C12 C11 H11 119.6
C10 C11 H11 119.6
C11 C12 C7 121.38(9)
C11 C12 H12 119.3
C7 C12 H12 119.3
C10 C13 H13A 109.5
C10 C13 H13B 109.5
H13A C13 H13B 109.5
C10 C13 H13C 109.5
H13A C13 H13C 109.5
H13B C13 H13C 109.5
C19 C14 C15 118.00(9)
C19 C14 C6 122.52(8)
C15 C14 C6 119.47(9)
C14 C15 C16 120.95(10)
C14 C15 H15 119.5
C16 C15 H15 119.5
C17 C16 C15 121.21(10)
C17 C16 H16 119.4
C15 C16 H16 119.4
C16 C17 C18 117.66(10)
C16 C17 C20 121.48(11)
C18 C17 C20 120.85(11)
C19 C18 C17 121.33(11)
C19 C18 H18 119.3
C17 C18 H18 119.3
C18 C19 C14 120.83(10)
C18 C19 H19 119.6
C14 C19 H19 119.6
C17 C20 H20A 109.5
C17 C20 H20B 109.5
H20A C20 H20B 109.5
C17 C20 H20C 109.5
H20A C20 H20C 109.5
H20B C20 H20C 109.5
C25 C21 C22 105.36(8)
C25 C21 C26 121.21(8)
C22 C21 C26 121.78(8)
C25 C21 Ti1 76.54(6)
C22 C21 Ti1 76.24(5)
C26 C21 Ti1 82.36(5)
C23 C22 C21 108.79(9)
C23 C22 Ti1 79.02(6)
C21 C22 Ti1 66.38(5)
C23 C22 H22 125.6
C21 C22 H22 125.6
Ti1 C22 H22 120.5
C24 C23 C22 108.30(9)
C24 C23 Ti1 72.87(6)
C22 C23 Ti1 66.78(5)
C24 C23 H23 125.9
C22 C23 H23 125.9
Ti1 C23 H23 126.0
C25 C24 C23 108.36(9)
C25 C24 Ti1 67.55(5)
C23 C24 Ti1 73.86(6)
C25 C24 H24 125.8
C23 C24 H24 125.8
Ti1 C24 H24 124.3
C24 C25 C21 109.03(9)
C24 C25 Ti1 78.32(6)
C21 C25 Ti1 66.17(5)
C24 C25 H25 125.5
C21 C25 H25 125.5
Ti1 C25 H25 121.5
C21 C26 C27 118.47(8)
C21 C26 C34 118.66(7)
C27 C26 C34 113.34(7)
C21 C26 Ti1 61.73(5)
C27 C26 Ti1 120.07(6)
C34 C26 Ti1 115.35(5)
C28 C27 C32 116.70(8)
C28 C27 C26 121.48(9)
C32 C27 C26 121.80(8)
C29 C28 C27 120.98(11)
C29 C28 H28 119.5
C27 C28 H28 119.5
C30 C29 C28 121.80(11)
C30 C29 H29 119.1
C28 C29 H29 119.1
C29 C30 C31 117.48(9)
C29 C30 C33 121.17(12)
C31 C30 C33 121.35(13)
C30 C31 C32 121.18(11)
C30 C31 H31 119.4
C32 C31 H31 119.4
C31 C32 C27 121.81(10)
C31 C32 H32 119.1
C27 C32 H32 119.1
C30 C33 H33A 109.5
C30 C33 H33B 109.5
H33A C33 H33B 109.5
C30 C33 H33C 109.5
H33A C33 H33C 109.5
H33B C33 H33C 109.5
C35 C34 C39 117.45(8)
C35 C34 C26 122.33(8)
C39 C34 C26 120.11(8)
C36 C35 C34 120.98(9)
C36 C35 H35 119.5
C34 C35 H35 119.5
C37 C36 C35 121.50(10)
C37 C36 H36 119.2
C35 C36 H36 119.2
C36 C37 C38 117.63(9)
C36 C37 C40 121.12(11)
C38 C37 C40 121.25(11)
C39 C38 C37 121.29(9)
C39 C38 H38 119.4
C37 C38 H38 119.4
C38 C39 C34 121.11(9)
C38 C39 H39 119.4
C34 C39 H39 119.4
C37 C40 H40A 109.5
C37 C40 H40B 109.5
H40A C40 H40B 109.5
C37 C40 H40C 109.5
H40A C40 H40C 109.5
H40B C40 H40C 109.5
N1 C41 C42 116.62(8)
N1 C41 H41A 108.1
C42 C41 H41A 108.1
N1 C41 H41B 108.1
C42 C41 H41B 108.1
H41A C41 H41B 107.3
C47 C42 C43 118.06(9)
C47 C42 C41 122.08(8)
C43 C42 C41 119.75(9)
C44 C43 C42 120.97(10)
C44 C43 H43 119.5
C42 C43 H43 119.5
C43 C44 C45 120.94(9)
C43 C44 H44 119.5
C45 C44 H44 119.5
C46 C45 C44 117.96(9)
C46 C45 C48 120.04(10)
C44 C45 C48 121.99(10)
C45 C46 C47 121.21(10)
C45 C46 H46 119.4
C47 C46 H46 119.4
C42 C47 C46 120.83(9)
C42 C47 H47 119.6
C46 C47 H47 119.6
C45 C48 H48A 109.5
C45 C48 H48B 109.5
H48A C48 H48B 109.5
C45 C48 H48C 109.5
H48A C48 H48C 109.5
H48B C48 H48C 109.5
N1 C49 H49A 109.5
N1 C49 H49B 109.5
H49A C49 H49B 109.5
N1 C49 H49C 109.5
H49A C49 H49C 109.5
H49B C49 H49C 109.5

loop_
_geom_bond_atom_site_label_1
_geom_bond_atom_site_label_2
_geom_bond_distance
Ti1 N1 1.9892(8)
Ti1 C21 2.1755(9)
Ti1 C22 2.3062(9)
Ti1 C25 2.3130(10)
Ti1 C3 2.3989(9)
Ti1 C4 2.4060(9)
Ti1 C1 2.4096(9)
Ti1 C2 2.4119(9)
Ti1 C5 2.4145(9)
Ti1 C26 2.4482(9)
Ti1 C24 2.4508(10)
Ti1 C23 2.4635(9)
N1 C49 1.4657(13)
N1 C41 1.4659(12)
C1 C2 1.4181(13)
C1 C5 1.4192(13)
C1 C6 1.5136(12)
C2 C3 1.4130(13)
C2 H2 0.9500
C3 C4 1.4121(15)
C3 H3 0.9500
C4 C5 1.4064(13)
C4 H4 0.9500
C5 H5 0.9500
C6 C14 1.5218(13)
C6 C7 1.5321(12)
C6 H6 1.0000
C7 C8 1.3904(13)
C7 C12 1.3984(13)
C8 C9 1.3956(14)
C8 H8 0.9500
C9 C10 1.3880(14)
C9 H9 0.9500
C10 C11 1.3958(14)
C10 C13 1.5034(14)
C11 C12 1.3896(14)
C11 H11 0.9500
C12 H12 0.9500
C13 H13A 0.9800
C13 H13B 0.9800
C13 H13C 0.9800
C14 C19 1.3905(14)
C14 C15 1.3928(13)
C15 C16 1.3931(14)
C15 H15 0.9500
C16 C17 1.3876(17)
C16 H16 0.9500
C17 C18 1.3945(16)
C17 C20 1.5098(16)
C18 C19 1.3905(15)
C18 H18 0.9500
C19 H19 0.9500
C20 H20A 0.9800
C20 H20B 0.9800
C20 H20C 0.9800
C21 C25 1.4409(14)
C21 C22 1.4414(13)
C21 C26 1.4489(12)
C22 C23 1.4103(14)
C22 H22 0.9500
C23 C24 1.4069(16)
C23 H23 0.9500
C24 C25 1.4040(15)
C24 H24 0.9500
C25 H25 0.9500
C26 C27 1.4963(12)
C26 C34 1.4997(12)
C27 C28 1.4009(14)
C27 C32 1.4025(14)
C28 C29 1.3960(15)
C28 H28 0.9500
C29 C30 1.3887(19)
C29 H29 0.9500
C30 C31 1.3901(17)
C30 C33 1.5071(16)
C31 C32 1.3904(13)
C31 H31 0.9500
C32 H32 0.9500
C33 H33A 0.9800
C33 H33B 0.9800
C33 H33C 0.9800
C34 C35 1.4002(13)
C34 C39 1.4019(13)
C35 C36 1.3941(14)
C35 H35 0.9500
C36 C37 1.3923(15)
C36 H36 0.9500
C37 C38 1.3943(16)
C37 C40 1.5058(15)
C38 C39 1.3940(14)
C38 H38 0.9500
C39 H39 0.9500
C40 H40A 0.9800
C40 H40B 0.9800
C40 H40C 0.9800
C41 C42 1.5237(13)
C41 H41A 0.9900
C41 H41B 0.9900
C42 C47 1.3906(14)
C42 C43 1.3972(12)
C43 C44 1.3918(15)
C43 H43 0.9500
C44 C45 1.3932(16)
C44 H44 0.9500
C45 C46 1.3927(14)
C45 C48 1.5078(15)
C46 C47 1.3926(14)
C46 H46 0.9500
C47 H47 0.9500
C48 H48A 0.9800
C48 H48B 0.9800
C48 H48C 0.9800
C49 H49A 0.9800
C49 H49B 0.9800
C49 H49C 0.9800

loop_
_geom_torsion_atom_site_label_1
_geom_torsion_atom_site_label_2
_geom_torsion_atom_site_label_3
_geom_torsion_atom_site_label_4
_geom_torsion
C5 C1 C2 C3 1.56(10)
C6 C1 C2 C3 170.08(8)
Ti1 C1 C2 C3 -64.16(6)
C5 C1 C2 Ti1 65.72(6)
C6 C1 C2 Ti1 -125.76(9)
C1 C2 C3 C4 -1.08(10)
Ti1 C2 C3 C4 -65.49(6)
C1 C2 C3 Ti1 64.41(6)
C2 C3 C4 C5 0.15(10)
Ti1 C3 C4 C5 -65.49(7)
C2 C3 C4 Ti1 65.65(6)
C3 C4 C5 C1 0.83(11)
Ti1 C4 C5 C1 -64.18(6)
C3 C4 C5 Ti1 65.01(6)
C2 C1 C5 C4 -1.48(10)
C6 C1 C5 C4 -170.68(8)
Ti1 C1 C5 C4 64.18(7)
C2 C1 C5 Ti1 -65.66(6)
C6 C1 C5 Ti1 125.14(8)
C2 C1 C6 C14 26.54(13)
C5 C1 C6 C14 -166.68(8)
Ti1 C1 C6 C14 -72.11(10)
C2 C1 C6 C7 -101.72(10)
C5 C1 C6 C7 65.06(11)
Ti1 C1 C6 C7 159.63(6)
C1 C6 C7 C8 2.21(13)
C14 C6 C7 C8 -125.47(10)
C1 C6 C7 C12 -173.91(9)
C14 C6 C7 C12 58.41(12)
C12 C7 C8 C9 1.30(16)
C6 C7 C8 C9 -174.87(10)
C7 C8 C9 C10 1.06(17)
C8 C9 C10 C11 -2.41(16)
C8 C9 C10 C13 176.29(11)
C9 C10 C11 C12 1.42(16)
C13 C10 C11 C12 -177.27(10)
C10 C11 C12 C7 0.94(16)
C8 C7 C12 C11 -2.29(15)
C6 C7 C12 C11 174.07(9)
C1 C6 C14 C19 -93.65(11)
C7 C6 C14 C19 33.47(13)
C1 C6 C14 C15 85.32(11)
C7 C6 C14 C15 -147.57(9)
C19 C14 C15 C16 -0.63(15)
C6 C14 C15 C16 -179.64(9)
C14 C15 C16 C17 -0.23(17)
C15 C16 C17 C18 1.34(17)
C15 C16 C17 C20 -177.56(12)
C16 C17 C18 C19 -1.63(19)
C20 C17 C18 C19 177.28(12)
C17 C18 C19 C14 0.81(19)
C15 C14 C19 C18 0.34(16)
C6 C14 C19 C18 179.32(10)
C25 C21 C22 C23 3.20(10)
C26 C21 C22 C23 -140.16(9)
Ti1 C21 C22 C23 -68.39(7)
C25 C21 C22 Ti1 71.59(6)
C26 C21 C22 Ti1 -71.77(8)
C21 C22 C23 C24 -1.16(11)
Ti1 C22 C23 C24 -61.35(7)
C21 C22 C23 Ti1 60.19(6)
C22 C23 C24 C25 -1.45(12)
Ti1 C23 C24 C25 -59.01(7)
C22 C23 C24 Ti1 57.56(7)
C23 C24 C25 C21 3.51(12)
Ti1 C24 C25 C21 -59.49(6)
C23 C24 C25 Ti1 63.00(8)
C22 C21 C25 C24 -4.11(11)
C26 C21 C25 C24 139.51(9)
Ti1 C21 C25 C24 67.27(7)
C22 C21 C25 Ti1 -71.37(6)
C26 C21 C25 Ti1 72.25(8)
C25 C21 C26 C27 41.68(12)
C22 C21 C26 C27 179.39(8)
Ti1 C21 C26 C27 110.83(7)
C25 C21 C26 C34 -174.23(8)
C22 C21 C26 C34 -36.51(12)
Ti1 C21 C26 C34 -105.07(7)
C25 C21 C26 Ti1 -69.15(8)
C22 C21 C26 Ti1 68.56(8)
C21 C26 C27 C28 26.51(13)
C34 C26 C27 C28 -119.41(10)
Ti1 C26 C27 C28 98.53(9)
C21 C26 C27 C32 -154.74(9)
C34 C26 C27 C32 59.35(11)
Ti1 C26 C27 C32 -82.72(10)
C32 C27 C28 C29 2.63(15)
C26 C27 C28 C29 -178.55(10)
C27 C28 C29 C30 -1.76(18)
C28 C29 C30 C31 0.31(17)
C28 C29 C30 C33 180.00(12)
C29 C30 C31 C32 0.14(16)
C33 C30 C31 C32 -179.55(11)
C30 C31 C32 C27 0.86(15)
C28 C27 C32 C31 -2.21(14)
C26 C27 C32 C31 178.98(9)
C21 C26 C34 C35 135.92(9)
C27 C26 C34 C35 -78.23(11)
Ti1 C26 C34 C35 65.70(9)
C21 C26 C34 C39 -47.99(11)
C27 C26 C34 C39 97.85(10)
Ti1 C26 C34 C39 -118.22(7)
C39 C34 C35 C36 -1.51(13)
C26 C34 C35 C36 174.67(8)
C34 C35 C36 C37 0.50(14)
C35 C36 C37 C38 1.33(14)
C35 C36 C37 C40 -178.25(10)
C36 C37 C38 C39 -2.15(14)
C40 C37 C38 C39 177.43(10)
C37 C38 C39 C34 1.16(14)
C35 C34 C39 C38 0.70(13)
C26 C34 C39 C38 -175.58(8)
C49 N1 C41 C42 67.70(11)
Ti1 N1 C41 C42 -123.86(8)
N1 C41 C42 C47 27.24(15)
N1 C41 C42 C43 -156.70(10)
C47 C42 C43 C44 1.38(16)
C41 C42 C43 C44 -174.83(10)
C42 C43 C44 C45 0.25(17)
C43 C44 C45 C46 -1.47(17)
C43 C44 C45 C48 179.11(11)
C44 C45 C46 C47 1.06(16)
C48 C45 C46 C47 -179.51(11)
C43 C42 C47 C46 -1.80(16)
C41 C42 C47 C46 174.33(10)
C45 C46 C47 C42 0.59(17)
